data_4510826
loop_
_publ_author_name
'Yang, Jin'
'Hu, Ting'
'Mak, Thomas C. W.'

_publ_section_title
;
 Flexible Bis(imidazole) Mediated Assembly of Silver(I)--Organic
 Frameworks with Ethynide and Trifluoroacetate Ligands
;
_journal_issue 6
_journal_name_full 'Crystal Growth &amp; Design'
_journal_page_first 2990
_journal_paper_doi 10.1021/cg500271f
_journal_volume 14
_journal_year 2014
_chemical_formula_sum 'C80 H72 Ag12 F24 N8 O26.5'
_chemical_formula_weight 3319.90
_chemical_name_systematic
;
 ?
;
_space_group_IT_number 2
_symmetry_cell_setting triclinic
_symmetry_space_group_name_Hall '-P 1'
_symmetry_space_group_name_H-M 'P -1'
_atom_sites_solution_hydrogens geom
_atom_sites_solution_primary direct
_atom_sites_solution_secondary difmap
_audit_creation_method SHELXL-97
_cell_angle_alpha 77.671(4)
_cell_angle_beta 76.944(4)
_cell_angle_gamma 70.973(4)
_cell_formula_units_Z 1
_cell_length_a 13.654(3)
_cell_length_b 14.190(3)
_cell_length_c 15.105(3)
_cell_measurement_temperature 293(2)
_cell_measurement_theta_max 25.03
_cell_measurement_theta_min 1.54
_cell_volume 2663.9(10)
_computing_cell_refinement 'SAINT(Bruker, 2001)'
_computing_data_collection 'APEX2(Bruker, 2003)'
_computing_data_reduction 'APEX2(Bruker, 2003)'
_computing_structure_refinement 'SHELXL-97 (Sheldrick, 1997)'
_computing_structure_solution 'SHELXS-97 (Sheldrick, 1990)'
_diffrn_ambient_temperature 293(2)
_diffrn_measured_fraction_theta_full 0.993
_diffrn_measured_fraction_theta_max 0.993
_diffrn_radiation_monochromator graphite
_diffrn_radiation_source 'fine-focus sealed tube'
_diffrn_radiation_type MoK\a
_diffrn_radiation_wavelength 0.71073
_diffrn_reflns_av_R_equivalents 0.0899
_diffrn_reflns_av_sigmaI/netI 0.1000
_diffrn_reflns_limit_h_max 16
_diffrn_reflns_limit_h_min -16
_diffrn_reflns_limit_k_max 16
_diffrn_reflns_limit_k_min -16
_diffrn_reflns_limit_l_max 17
_diffrn_reflns_limit_l_min -17
_diffrn_reflns_number 33317
_diffrn_reflns_theta_full 25.00
_diffrn_reflns_theta_max 25.03
_diffrn_reflns_theta_min 1.54
_exptl_absorpt_coefficient_mu 2.265
_exptl_absorpt_correction_T_max 0.7456
_exptl_absorpt_correction_T_min 0.5348
_exptl_absorpt_correction_type multi-scan
_exptl_absorpt_process_details SADABS
_exptl_crystal_colour 'pale yellow'
_exptl_crystal_density_diffrn 2.069
_exptl_crystal_density_method 'not measured'
_exptl_crystal_description block
_exptl_crystal_F_000 1600
_exptl_crystal_size_max 0.21
_exptl_crystal_size_mid 0.16
_exptl_crystal_size_min 0.15
_refine_diff_density_max 1.693
_refine_diff_density_min -2.105
_refine_diff_density_rms 0.398
_refine_ls_extinction_method none
_refine_ls_goodness_of_fit_ref 1.081
_refine_ls_hydrogen_treatment mixed
_refine_ls_matrix_type full
_refine_ls_number_parameters 823
_refine_ls_number_reflns 9343
_refine_ls_number_restraints 108
_refine_ls_restrained_S_all 1.083
_refine_ls_R_factor_all 0.1191
_refine_ls_R_factor_gt 0.1103
_refine_ls_shift/su_max 0.001
_refine_ls_shift/su_mean 0.000
_refine_ls_structure_factor_coef Fsqd
_refine_ls_weighting_details 'calc w=1/[\s^2^(Fo^2^)+(0.2000P)^2^+0.0000P] where P=(Fo^2^+2Fc^2^)/3'
_refine_ls_weighting_scheme calc
_refine_ls_wR_factor_gt 0.2562
_refine_ls_wR_factor_ref 0.2690
_reflns_number_gt 7758
_reflns_number_total 9343
_reflns_threshold_expression >2sigma(I)
_cod_data_source_file cg500271f_si_002.cif
_cod_data_source_block 1B
_cod_depositor_comments
;
The following automatic conversions were performed:

'_symmetry_cell_setting' value 'Triclinic' changed to 'triclinic'
according to
/usr/data/users/saulius/crontab/automatic-downloads/rss-feeds/ACS/lib/dictionaries/cif_core.dic
dictionary named 'cif_core.dic' version 2.4.2 from 2011-04-26.

Automatic conversion script
Id: cif_fix_values 2281 2013-09-26 08:29:07Z andrius 

 Adding full bibliography for 4510825--4510834.cif.
;
_cod_original_cell_volume 2663.9(8)
_cod_original_formula_sum 'C80 H72 Ag12 F24 N8 O26.50'
_cod_database_code 4510826

loop_
_symmetry_equiv_pos_as_xyz
'x, y, z'
'-x, -y, -z'

loop_
_atom_site_label
_atom_site_type_symbol
_atom_site_fract_x
_atom_site_fract_y
_atom_site_fract_z
_atom_site_U_iso_or_equiv
_atom_site_adp_type
_atom_site_occupancy
_atom_site_symmetry_multiplicity
_atom_site_calc_flag
_atom_site_refinement_flags
_atom_site_disorder_assembly
_atom_site_disorder_group
C1 C 0.0588(7) 0.9937(7) 0.1150(6) 0.0269(19) Uani 1 1 d . . .
C2 C 0.1135(7) 1.0511(7) 0.0934(6) 0.0283(19) Uani 1 1 d . . .
C3 C 0.1742(7) 1.1217(7) 0.0680(6) 0.031(2) Uani 1 1 d . . .
C4 C 0.1207(9) 1.2270(8) 0.0584(7) 0.040(2) Uani 1 1 d . . .
H4 H 0.0476 1.2482 0.0682 0.048 Uiso 1 1 calc R . .
C5 C 0.1726(10) 1.2958(9) 0.0356(8) 0.053(3) Uani 1 1 d . . .
H5 H 0.1358 1.3641 0.0308 0.064 Uiso 1 1 calc R . .
C6 C 0.2833(10) 1.2652(10) 0.0189(8) 0.053(3) Uani 1 1 d . . .
H6 H 0.3199 1.3130 0.0010 0.064 Uiso 1 1 calc R . .
C7 C 0.3367(9) 1.1642(10) 0.0292(7) 0.045(3) Uani 1 1 d . . .
H7 H 0.4098 1.1448 0.0194 0.054 Uiso 1 1 calc R . .
C8 C 0.2859(8) 1.0905(8) 0.0536(6) 0.036(2) Uani 1 1 d . . .
C9 C 0.3467(8) 0.9796(10) 0.0694(9) 0.054(3) Uani 1 1 d . . .
H9A H 0.2986 0.9398 0.0859 0.082 Uiso 1 1 calc R . .
H9B H 0.3858 0.9673 0.1182 0.082 Uiso 1 1 calc R . .
H9C H 0.3942 0.9616 0.0142 0.082 Uiso 1 1 calc R . .
C10 C -0.0293(7) 1.0606(7) 0.3667(6) 0.0270(19) Uani 1 1 d . . .
C11 C 0.0226(7) 1.1225(6) 0.3428(6) 0.0252(18) Uani 1 1 d . . .
C12 C 0.0840(7) 1.1925(7) 0.3134(6) 0.0296(19) Uani 1 1 d . . .
C13 C 0.1918(7) 1.1588(8) 0.2880(6) 0.033(2) Uani 1 1 d . . .
H13 H 0.2251 1.0900 0.2895 0.039 Uiso 1 1 calc R . .
C14 C 0.2514(8) 1.2264(8) 0.2602(7) 0.041(2) Uani 1 1 d . . .
H14 H 0.3240 1.2034 0.2438 0.049 Uiso 1 1 calc R . .
C15 C 0.2004(9) 1.3280(9) 0.2576(8) 0.046(3) Uani 1 1 d . . .
H15 H 0.2392 1.3739 0.2377 0.055 Uiso 1 1 calc R . .
C16 C 0.0932(10) 1.3628(7) 0.2837(7) 0.042(3) Uani 1 1 d . . .
H16 H 0.0619 1.4318 0.2826 0.051 Uiso 1 1 calc R . .
C17 C 0.0290(8) 1.2984(7) 0.3118(7) 0.036(2) Uani 1 1 d . . .
C18 C -0.0862(9) 1.3358(8) 0.3385(8) 0.044(3) Uani 1 1 d . . .
H18A H -0.1150 1.2799 0.3554 0.065 Uiso 1 1 calc R . .
H18B H -0.1158 1.3805 0.2875 0.065 Uiso 1 1 calc R . .
H18C H -0.1026 1.3715 0.3897 0.065 Uiso 1 1 calc R . .
C19 C -0.1739(9) 0.7628(8) 0.1862(7) 0.041(2) Uani 1 1 d . . .
H19 H -0.2280 0.8222 0.1936 0.050 Uiso 1 1 calc R . .
C20 C -0.0228(8) 0.6576(7) 0.1603(7) 0.033(2) Uani 1 1 d . . .
H20 H 0.0497 0.6307 0.1455 0.039 Uiso 1 1 calc R . .
C21 C -0.0947(8) 0.6040(8) 0.1798(7) 0.040(2) Uani 1 1 d . . .
H21 H -0.0809 0.5350 0.1820 0.047 Uiso 1 1 calc R . .
C22 C -0.2932(8) 0.6512(8) 0.2220(7) 0.039(2) Uani 1 1 d . . .
H22A H -0.2954 0.6053 0.1837 0.047 Uiso 1 1 calc R . .
H22B H -0.3495 0.7131 0.2118 0.047 Uiso 1 1 calc R . .
C23 C -0.3104(8) 0.6034(7) 0.3243(7) 0.034(2) Uani 1 1 d . . .
C24 C -0.3442(9) 0.5208(9) 0.3482(8) 0.049(3) Uani 1 1 d . . .
H24 H -0.3541 0.4904 0.3034 0.059 Uiso 1 1 calc R . .
C25 C -0.3642(11) 0.4813(9) 0.4411(8) 0.054(3) Uani 1 1 d . . .
H25 H -0.3855 0.4231 0.4578 0.064 Uiso 1 1 calc R . .
C26 C -0.3529(9) 0.5270(8) 0.5084(8) 0.045(3) Uani 1 1 d . . .
H26 H -0.3679 0.5010 0.5702 0.054 Uiso 1 1 calc R . .
C27 C -0.3189(8) 0.6125(7) 0.4825(7) 0.034(2) Uani 1 1 d . . .
C28 C -0.2975(7) 0.6518(7) 0.3900(6) 0.032(2) Uani 1 1 d . . .
H28 H -0.2750 0.7093 0.3724 0.038 Uiso 1 1 calc R . .
C29 C -0.3001(9) 0.6589(8) 0.5575(7) 0.040(2) Uani 1 1 d . . .
H29A H -0.3541 0.6543 0.6111 0.047 Uiso 1 1 calc R . .
H29B H -0.2329 0.6194 0.5754 0.047 Uiso 1 1 calc R . .
C30 C -0.3866(8) 0.8468(8) 0.5228(8) 0.047(3) Uani 1 1 d . . .
H30 H -0.4568 0.8479 0.5386 0.057 Uiso 1 1 calc R . .
C31 C -0.3516(9) 0.9232(9) 0.4893(9) 0.055(3) Uani 1 1 d . . .
H31 H -0.3935 0.9891 0.4758 0.067 Uiso 1 1 calc R . .
C32 C -0.2151(7) 0.7952(7) 0.5026(6) 0.0294(19) Uani 1 1 d . . .
H32 H -0.1463 0.7540 0.5019 0.035 Uiso 1 1 calc R . .
C33 C 0.0656(9) 0.6130(8) 0.3947(8) 0.044(3) Uani 1 1 d . . .
C34 C 0.0672(7) 0.7261(6) 0.3811(7) 0.031(2) Uani 1 1 d . . .
C35 C 0.2961(9) 0.8449(9) 0.3616(10) 0.053(3) Uani 1 1 d . A .
C36 C 0.4082(13) 0.7894(16) 0.3475(16) 0.103(7) Uani 1 1 d . . .
C37 C -0.1670(8) 1.2881(7) 0.0777(7) 0.032(2) Uani 1 1 d . . .
C38 C -0.2037(11) 1.4037(8) 0.0558(8) 0.054(3) Uani 1 1 d . . .
C39 C -0.2916(8) 1.0372(8) 0.1901(7) 0.040(2) Uani 1 1 d . . .
C40 C -0.4049(10) 1.0279(12) 0.2224(12) 0.067(4) Uani 1 1 d . . .
N1 N -0.0762(7) 0.7591(6) 0.1662(5) 0.0337(18) Uani 1 1 d . A .
N2 N -0.1904(6) 0.6736(6) 0.1951(6) 0.0333(18) Uani 1 1 d . . .
N3 N -0.3004(6) 0.7627(6) 0.5307(5) 0.0314(17) Uani 1 1 d . . .
N4 N -0.2418(7) 0.8934(6) 0.4762(6) 0.0348(18) Uani 1 1 d . A .
O1 O 0.1030(7) 0.7608(6) 0.3019(5) 0.0476(19) Uani 1 1 d . . .
O2 O 0.0293(5) 0.7662(5) 0.4502(5) 0.0380(16) Uani 1 1 d . . .
O3 O -0.2380(9) 1.0175(11) 0.2475(7) 0.099(5) Uani 1 1 d . . .
O4 O -0.2656(9) 1.0606(13) 0.1086(7) 0.105(5) Uani 1 1 d . . .
O5 O -0.1462(7) 1.2439(6) 0.0124(5) 0.054(2) Uani 1 1 d . . .
O6 O -0.1594(7) 1.2549(6) 0.1605(5) 0.053(2) Uani 1 1 d . . .
O7 O 0.2611(6) 0.8949(6) 0.2920(6) 0.054(2) Uani 1 1 d . . .
O8 O 0.2463(7) 0.8366(8) 0.4430(7) 0.070(3) Uani 1 1 d . . .
F1 F 0.1353(6) 0.5640(5) 0.3297(5) 0.063(2) Uani 1 1 d . . .
F2 F 0.0851(7) 0.5636(5) 0.4746(5) 0.069(2) Uani 1 1 d . . .
F3 F -0.0280(6) 0.6114(5) 0.3849(5) 0.0580(18) Uani 1 1 d . . .
F4 F -0.4578(8) 1.0676(12) 0.2889(8) 0.094(5) Uani 0.75 1 d P . .
F4' F -0.4719(16) 1.1166(19) 0.1703(18) 0.042(5) Uani 0.25 1 d PU . .
F5 F -0.4081(18) 0.9345(19) 0.2232(19) 0.165(8) Uani 0.75 1 d PU . .
F6' F -0.4221(16) 0.9701(17) 0.1699(15) 0.025(4) Uani 0.25 1 d PU . .
F6 F -0.4590(14) 1.0411(18) 0.1616(13) 0.131(6) Uani 0.75 1 d PU . .
F7 F -0.2290(9) 1.4406(6) -0.0250(7) 0.098(3) Uani 1 1 d . . .
F8 F -0.2832(9) 1.4453(7) 0.1175(7) 0.112(4) Uani 1 1 d U . .
F9 F -0.1193(12) 1.4378(8) 0.0510(12) 0.089(4) Uani 0.75 1 d P . .
F9' F -0.162(4) 1.446(4) 0.095(3) 0.084(14) Uani 0.25 1 d PU . .
F10 F 0.4306(13) 0.6972(14) 0.3804(15) 0.117(5) Uani 0.75 1 d PU A 1
F11 F 0.4629(8) 0.8005(11) 0.2664(10) 0.109(5) Uani 0.75 1 d P A 1
F12 F 0.461(2) 0.803(3) 0.392(2) 0.184(11) Uani 0.75 1 d PU A 1
F10' F 0.445(2) 0.742(3) 0.431(2) 0.054(7) Uani 0.25 1 d PU A 2
F12' F 0.454(3) 0.866(3) 0.384(3) 0.069(8) Uani 0.25 1 d PU A 2
F11' F 0.419(2) 0.682(2) 0.328(2) 0.056(7) Uani 0.25 1 d PU A 2
Ag1 Ag -0.00978(6) 0.87752(5) 0.14527(5) 0.0332(3) Uani 1 1 d . . .
Ag2 Ag -0.13925(6) 0.98260(6) 0.41679(5) 0.0374(3) Uani 1 1 d . . .
Ag3 Ag 0.08854(6) 0.93420(5) 0.27156(5) 0.0358(3) Uani 1 1 d . A .
Ag4 Ag -0.10402(6) 1.06839(6) 0.03578(5) 0.0397(3) Uani 1 1 d . . .
Ag5 Ag 0.06830(7) 0.90614(6) 0.47366(5) 0.0398(3) Uani 1 1 d . . .
Ag6 Ag -0.09890(16) 1.08716(16) 0.22327(13) 0.0364(4) Uani 0.75 1 d P A .
Ag6' Ag -0.1258(5) 1.1131(7) 0.2497(5) 0.064(2) Uani 0.25 1 d P A .
O9W O -0.3605(15) 1.2505(13) 0.3466(13) 0.144(6) Uani 1 1 d . . .
O10W O 0.3219(16) 0.8430(12) 0.5927(16) 0.181(11) Uani 1 1 d . . .
O8W O 0.254(3) 0.660(4) 0.169(4) 0.079(14) Uani 0.25 1 d P . .
O1W O -0.417(11) 0.619(11) 0.788(10) 0.23(6) Uani 0.25 1 d PU . .
O2W O -0.541(5) 1.396(5) 0.158(5) 0.103(17) Uani 0.25 1 d PU . .
O4W O -0.496(8) 1.350(8) 0.118(8) 0.17(3) Uani 0.25 1 d PU . .
O3W O -0.694(5) 1.636(4) 0.201(4) 0.079(14) Uani 0.25 1 d PU . .
O6W O -0.390(2) 1.526(3) -0.189(4) 0.085(15) Uani 0.25 1 d P . .
O7W O 0.476(4) 1.381(4) 0.035(4) 0.101(18) Uani 0.25 1 d P . .
O5W O -0.324(5) 1.276(3) -0.114(3) 0.088(15) Uani 0.25 1 d P . .
O12W O -0.560(4) 1.419(4) 0.226(3) 0.066(10) Uani 0.25 1 d PU . .
O13W O -0.451(5) 1.289(5) 0.067(4) 0.113(17) Uani 0.25 1 d PU . .
O14W O -0.561(8) 1.519(8) 0.232(6) 0.18(3) Uiso 0.25 1 d P . .
O15W O -0.545(5) 1.606(5) 0.141(4) 0.116(18) Uiso 0.25 1 d P . .
O11W O -0.652(7) 1.675(7) 0.163(7) 0.14(3) Uiso 0.25 1 d P . .
F5' F -0.3878(18) 0.9269(18) 0.2834(17) 0.039(5) Uani 0.25 1 d PU . .

loop_
_atom_site_aniso_label
_atom_site_aniso_U_11
_atom_site_aniso_U_22
_atom_site_aniso_U_33
_atom_site_aniso_U_23
_atom_site_aniso_U_13
_atom_site_aniso_U_12
C1 0.038(5) 0.030(5) 0.012(4) 0.006(3) -0.010(3) -0.011(4)
C2 0.041(5) 0.026(5) 0.022(4) -0.004(4) -0.015(4) -0.009(4)
C3 0.033(5) 0.036(5) 0.028(5) -0.003(4) -0.005(4) -0.016(4)
C4 0.045(6) 0.036(5) 0.040(6) -0.001(5) -0.014(5) -0.011(5)
C5 0.072(8) 0.045(7) 0.053(7) 0.014(5) -0.034(6) -0.030(6)
C6 0.069(8) 0.055(7) 0.050(7) 0.007(6) -0.025(6) -0.036(6)
C7 0.049(6) 0.073(8) 0.030(5) -0.011(5) 0.000(4) -0.041(6)
C8 0.035(5) 0.051(6) 0.023(5) -0.008(4) -0.003(4) -0.015(5)
C9 0.028(5) 0.067(8) 0.058(7) -0.007(6) -0.007(5) -0.002(5)
C10 0.036(5) 0.026(4) 0.019(4) 0.002(4) -0.007(4) -0.010(4)
C11 0.031(5) 0.024(4) 0.019(4) -0.004(3) -0.002(3) -0.007(4)
C12 0.038(5) 0.028(5) 0.019(4) 0.002(4) -0.004(4) -0.009(4)
C13 0.037(5) 0.038(5) 0.026(5) -0.008(4) -0.005(4) -0.013(4)
C14 0.039(5) 0.049(6) 0.038(6) -0.002(5) -0.006(4) -0.021(5)
C15 0.060(7) 0.056(7) 0.041(6) 0.000(5) -0.013(5) -0.042(6)
C16 0.076(8) 0.022(5) 0.040(6) 0.003(4) -0.023(5) -0.025(5)
C17 0.048(6) 0.029(5) 0.033(5) -0.003(4) -0.012(4) -0.012(4)
C18 0.054(6) 0.033(5) 0.043(6) -0.010(5) -0.022(5) 0.000(5)
C19 0.045(6) 0.031(5) 0.047(6) -0.004(5) -0.001(5) -0.015(4)
C20 0.040(5) 0.030(5) 0.032(5) 0.003(4) -0.011(4) -0.017(4)
C21 0.049(6) 0.036(6) 0.032(5) 0.002(4) -0.003(4) -0.017(5)
C22 0.043(6) 0.047(6) 0.036(6) -0.009(5) -0.001(4) -0.026(5)
C23 0.037(5) 0.028(5) 0.039(5) -0.005(4) -0.002(4) -0.016(4)
C24 0.054(7) 0.054(7) 0.053(7) -0.008(6) -0.009(5) -0.033(6)
C25 0.076(8) 0.040(6) 0.050(7) -0.015(5) 0.003(6) -0.029(6)
C26 0.047(6) 0.042(6) 0.050(7) -0.005(5) 0.011(5) -0.031(5)
C27 0.036(5) 0.029(5) 0.040(6) -0.006(4) -0.003(4) -0.012(4)
C28 0.030(5) 0.033(5) 0.033(5) -0.001(4) -0.005(4) -0.013(4)
C29 0.047(6) 0.037(6) 0.039(6) 0.005(4) -0.013(4) -0.020(5)
C30 0.031(5) 0.039(6) 0.065(7) -0.001(5) 0.003(5) -0.012(5)
C31 0.039(6) 0.039(6) 0.081(9) -0.002(6) -0.020(6) 0.001(5)
C32 0.026(4) 0.027(5) 0.031(5) 0.001(4) -0.001(4) -0.009(4)
C33 0.064(7) 0.031(5) 0.046(6) -0.009(5) -0.016(5) -0.018(5)
C34 0.035(5) 0.016(4) 0.042(6) 0.005(4) -0.021(4) -0.005(4)
C35 0.040(6) 0.039(6) 0.078(9) 0.027(6) -0.025(6) -0.020(5)
C36 0.055(9) 0.110(15) 0.131(17) 0.060(13) -0.031(10) -0.047(10)
C37 0.039(5) 0.027(5) 0.033(5) -0.004(4) -0.006(4) -0.016(4)
C38 0.084(9) 0.030(6) 0.043(7) -0.008(5) -0.013(6) -0.008(6)
C39 0.042(6) 0.040(6) 0.036(6) -0.003(4) 0.001(5) -0.014(5)
C40 0.041(7) 0.069(9) 0.103(12) -0.027(8) -0.018(7) -0.020(6)
N1 0.042(5) 0.030(4) 0.032(4) 0.006(3) -0.011(3) -0.017(4)
N2 0.041(5) 0.025(4) 0.038(4) -0.008(3) -0.002(3) -0.016(3)
N3 0.037(4) 0.033(4) 0.030(4) -0.003(3) -0.006(3) -0.020(3)
N4 0.041(5) 0.033(4) 0.033(4) -0.002(4) -0.009(3) -0.015(4)
O1 0.067(5) 0.035(4) 0.042(4) -0.006(3) -0.005(4) -0.019(4)
O2 0.038(4) 0.036(4) 0.039(4) -0.015(3) -0.001(3) -0.009(3)
O3 0.085(7) 0.185(14) 0.050(6) 0.033(7) -0.025(5) -0.095(9)
O4 0.077(7) 0.227(16) 0.044(6) -0.045(8) 0.011(5) -0.089(9)
O5 0.086(6) 0.032(4) 0.036(4) 0.001(3) -0.011(4) -0.011(4)
O6 0.082(6) 0.044(4) 0.038(4) 0.001(4) -0.016(4) -0.024(4)
O7 0.043(4) 0.051(5) 0.061(5) 0.008(4) -0.014(4) -0.011(4)
O8 0.048(5) 0.084(7) 0.075(7) 0.024(5) -0.035(5) -0.021(5)
F1 0.071(5) 0.032(3) 0.083(5) -0.028(4) 0.007(4) -0.012(3)
F2 0.117(7) 0.034(4) 0.055(4) 0.013(3) -0.033(4) -0.022(4)
F3 0.062(4) 0.050(4) 0.074(5) -0.007(3) -0.013(4) -0.033(3)
F4 0.043(5) 0.175(13) 0.084(8) -0.075(9) 0.026(5) -0.046(7)
F4' 0.019(8) 0.040(9) 0.064(10) -0.003(8) -0.004(7) -0.008(7)
F5 0.165(8) 0.165(8) 0.165(8) -0.0251(16) -0.0278(17) -0.048(3)
F6' 0.025(4) 0.025(4) 0.025(4) -0.0037(12) -0.0046(12) -0.0077(15)
F6 0.108(9) 0.163(10) 0.139(10) -0.024(8) -0.032(7) -0.056(8)
F7 0.140(9) 0.049(5) 0.087(6) 0.007(4) -0.043(6) 0.000(5)
F8 0.126(7) 0.066(5) 0.101(6) -0.025(5) 0.015(5) 0.013(5)
F9 0.114(11) 0.036(6) 0.125(12) -0.007(7) 0.002(9) -0.052(7)
F9' 0.086(16) 0.083(16) 0.094(16) -0.014(10) -0.020(10) -0.036(10)
F10 0.090(8) 0.103(8) 0.126(9) 0.012(8) -0.006(7) -0.012(7)
F11 0.029(5) 0.111(11) 0.131(11) 0.042(9) 0.012(6) -0.003(6)
F12 0.164(13) 0.189(14) 0.203(14) -0.026(10) -0.038(9) -0.053(10)
F10' 0.040(9) 0.057(10) 0.056(10) 0.011(8) -0.022(8) -0.004(8)
F12' 0.053(11) 0.080(12) 0.085(12) -0.001(9) -0.024(8) -0.033(9)
F11' 0.056(7) 0.056(7) 0.056(7) -0.0087(15) -0.0096(16) -0.016(2)
Ag1 0.0470(5) 0.0325(4) 0.0269(4) 0.0046(3) -0.0095(3) -0.0244(3)
Ag2 0.0568(5) 0.0410(5) 0.0249(4) -0.0013(3) -0.0041(3) -0.0324(4)
Ag3 0.0482(5) 0.0291(4) 0.0299(4) -0.0007(3) -0.0163(3) -0.0070(3)
Ag4 0.0444(5) 0.0305(4) 0.0354(5) -0.0027(3) 0.0047(3) -0.0082(3)
Ag5 0.0601(5) 0.0337(5) 0.0287(4) -0.0100(3) -0.0064(4) -0.0152(4)
Ag6 0.0366(10) 0.0432(8) 0.0289(10) 0.0007(6) -0.0132(7) -0.0098(7)
Ag6' 0.045(4) 0.097(6) 0.038(4) 0.025(3) -0.020(3) -0.021(3)
O9W 0.139(14) 0.103(12) 0.172(16) -0.007(11) -0.020(12) -0.026(10)
O10W 0.196(18) 0.089(10) 0.28(2) -0.075(13) -0.180(19) 0.060(11)
O8W 0.05(2) 0.07(3) 0.12(4) -0.06(3) 0.02(3) 0.00(2)
O1W 0.23(6) 0.23(6) 0.23(6) -0.035(13) -0.040(14) -0.065(19)
O2W 0.100(19) 0.101(19) 0.106(19) -0.014(10) -0.007(10) -0.034(11)
O4W 0.17(3) 0.17(3) 0.17(3) -0.027(11) -0.030(12) -0.050(14)
O3W 0.079(16) 0.073(16) 0.079(16) -0.013(10) -0.006(10) -0.019(10)
O6W 0.021(15) 0.04(2) 0.19(5) -0.05(3) -0.01(2) 0.003(15)
O7W 0.09(3) 0.11(4) 0.13(4) 0.07(3) -0.07(3) -0.08(3)
O5W 0.16(5) 0.06(3) 0.05(2) -0.03(2) -0.02(3) -0.02(3)
O12W 0.066(10) 0.066(10) 0.066(10) -0.0100(18) -0.011(2) -0.019(3)
O13W 0.11(2) 0.11(2) 0.11(2) -0.013(10) -0.022(10) -0.031(11)
F5' 0.039(5) 0.039(5) 0.039(5) -0.0055(13) -0.0065(13) -0.0117(18)

loop_
_atom_type_symbol
_atom_type_description
_atom_type_scat_dispersion_real
_atom_type_scat_dispersion_imag
_atom_type_scat_source
C C 0.0033 0.0016 'International Tables Vol C Tables 4.2.6.8 and 6.1.1.4'
H H 0.0000 0.0000 'International Tables Vol C Tables 4.2.6.8 and 6.1.1.4'
N N 0.0061 0.0033 'International Tables Vol C Tables 4.2.6.8 and 6.1.1.4'
O O 0.0106 0.0060 'International Tables Vol C Tables 4.2.6.8 and 6.1.1.4'
F F 0.0171 0.0103 'International Tables Vol C Tables 4.2.6.8 and 6.1.1.4'
Ag Ag -0.8971 1.1015 'International Tables Vol C Tables 4.2.6.8 and 6.1.1.4'

loop_
_geom_angle_atom_site_label_1
_geom_angle_atom_site_label_2
_geom_angle_atom_site_label_3
_geom_angle
_geom_angle_site_symmetry_1
_geom_angle_site_symmetry_3
C2 C1 Ag1 170.1(8) . .
C2 C1 Ag3 98.0(6) . .
Ag1 C1 Ag3 81.3(3) . .
C2 C1 Ag4 96.2(6) . 2_575
Ag1 C1 Ag4 78.5(3) . 2_575
Ag3 C1 Ag4 139.8(4) . 2_575
C2 C1 Ag6 102.6(7) . .
Ag1 C1 Ag6 86.6(3) . .
Ag3 C1 Ag6 70.9(2) . .
Ag4 C1 Ag6 141.0(4) 2_575 .
C2 C1 Ag4 109.6(7) . .
Ag1 C1 Ag4 76.9(3) . .
Ag3 C1 Ag4 135.4(4) . .
Ag4 C1 Ag4 72.2(2) 2_575 .
Ag6 C1 Ag4 69.3(2) . .
C1 C2 C3 177.8(10) . .
C8 C3 C4 118.5(9) . .
C8 C3 C2 122.5(9) . .
C4 C3 C2 119.0(9) . .
C5 C4 C3 121.7(11) . .
C5 C4 H4 119.1 . .
C3 C4 H4 119.1 . .
C4 C5 C6 119.9(12) . .
C4 C5 H5 120.0 . .
C6 C5 H5 120.0 . .
C7 C6 C5 119.5(10) . .
C7 C6 H6 120.3 . .
C5 C6 H6 120.3 . .
C6 C7 C8 122.4(11) . .
C6 C7 H7 118.8 . .
C8 C7 H7 118.8 . .
C7 C8 C3 117.9(10) . .
C7 C8 C9 121.2(10) . .
C3 C8 C9 120.8(9) . .
C8 C9 H9A 109.5 . .
C8 C9 H9B 109.5 . .
H9A C9 H9B 109.5 . .
C8 C9 H9C 109.5 . .
H9A C9 H9C 109.5 . .
H9B C9 H9C 109.5 . .
C11 C10 Ag2 168.3(8) . .
C11 C10 Ag6' 98.2(7) . .
Ag2 C10 Ag6' 79.8(4) . .
C11 C10 Ag3 96.8(6) . .
Ag2 C10 Ag3 94.6(3) . .
Ag6' C10 Ag3 85.1(3) . .
C11 C10 Ag5 90.6(6) . 2_576
Ag2 C10 Ag5 82.6(3) . 2_576
Ag6' C10 Ag5 132.8(4) . 2_576
Ag3 C10 Ag5 139.9(4) . 2_576
C11 C10 Ag6 98.4(6) . .
Ag2 C10 Ag6 82.4(3) . .
Ag6' C10 Ag6 13.40(18) . .
Ag3 C10 Ag6 71.8(2) . .
Ag5 C10 Ag6 146.0(4) 2_576 .
C11 C10 Ag5 109.2(7) . .
Ag2 C10 Ag5 77.3(3) . .
Ag6' C10 Ag5 145.4(4) . .
Ag3 C10 Ag5 71.4(2) . .
Ag5 C10 Ag5 68.9(2) 2_576 .
Ag6 C10 Ag5 136.0(4) . .
C10 C11 C12 178.6(9) . .
C13 C12 C11 120.9(8) . .
C13 C12 C17 121.5(9) . .
C11 C12 C17 117.7(8) . .
C12 C13 C14 120.9(9) . .
C12 C13 H13 119.6 . .
C14 C13 H13 119.6 . .
C15 C14 C13 118.6(10) . .
C15 C14 H14 120.7 . .
C13 C14 H14 120.7 . .
C16 C15 C14 121.2(9) . .
C16 C15 H15 119.4 . .
C14 C15 H15 119.4 . .
C15 C16 C17 122.7(10) . .
C15 C16 H16 118.7 . .
C17 C16 H16 118.7 . .
C16 C17 C12 115.0(9) . .
C16 C17 C18 122.7(9) . .
C12 C17 C18 122.3(9) . .
C17 C18 H18A 109.5 . .
C17 C18 H18B 109.5 . .
H18A C18 H18B 109.5 . .
C17 C18 H18C 109.5 . .
H18A C18 H18C 109.5 . .
H18B C18 H18C 109.5 . .
N1 C19 N2 113.6(9) . .
N1 C19 H19 123.2 . .
N2 C19 H19 123.2 . .
C21 C20 N1 109.0(9) . .
C21 C20 H20 125.5 . .
N1 C20 H20 125.5 . .
N2 C21 C20 105.3(9) . .
N2 C21 H21 127.3 . .
C20 C21 H21 127.3 . .
N2 C22 C23 111.2(8) . .
N2 C22 H22A 109.4 . .
C23 C22 H22A 109.4 . .
N2 C22 H22B 109.4 . .
C23 C22 H22B 109.4 . .
H22A C22 H22B 108.0 . .
C24 C23 C28 121.7(10) . .
C24 C23 C22 119.7(9) . .
C28 C23 C22 118.4(8) . .
C23 C24 C25 119.1(10) . .
C23 C24 H24 120.5 . .
C25 C24 H24 120.5 . .
C26 C25 C24 121.2(11) . .
C26 C25 H25 119.4 . .
C24 C25 H25 119.4 . .
C25 C26 C27 118.9(10) . .
C25 C26 H26 120.6 . .
C27 C26 H26 120.6 . .
C26 C27 C28 120.4(9) . .
C26 C27 C29 118.5(9) . .
C28 C27 C29 121.0(8) . .
C23 C28 C27 118.7(9) . .
C23 C28 H28 120.7 . .
C27 C28 H28 120.7 . .
N3 C29 C27 114.3(8) . .
N3 C29 H29A 108.7 . .
C27 C29 H29A 108.7 . .
N3 C29 H29B 108.7 . .
C27 C29 H29B 108.7 . .
H29A C29 H29B 107.6 . .
C31 C30 N3 107.2(9) . .
C31 C30 H30 126.4 . .
N3 C30 H30 126.4 . .
C30 C31 N4 110.5(10) . .
C30 C31 H31 124.7 . .
N4 C31 H31 124.7 . .
N4 C32 N3 110.8(8) . .
N4 C32 H32 124.6 . .
N3 C32 H32 124.6 . .
F2 C33 F3 108.8(10) . .
F2 C33 F1 108.6(10) . .
F3 C33 F1 106.1(8) . .
F2 C33 C34 112.8(8) . .
F3 C33 C34 109.3(9) . .
F1 C33 C34 111.0(9) . .
O2 C34 O1 130.7(9) . .
O2 C34 C33 113.9(9) . .
O1 C34 C33 115.4(8) . .
O7 C35 O8 127.3(11) . .
O7 C35 C36 115.8(14) . .
O8 C35 C36 116.9(12) . .
F12 C36 F10 91(2) . .
F12 C36 F11 101(2) . .
F10 C36 F11 109(2) . .
F12 C36 F10' 44.1(19) . .
F10 C36 F10' 51.7(17) . .
F11 C36 F10' 128.0(18) . .
F12 C36 C35 118(3) . .
F10 C36 C35 115.5(14) . .
F11 C36 C35 118.6(15) . .
F10' C36 C35 112.6(19) . .
F12 C36 F11' 122(3) . .
F10 C36 F11' 35.8(15) . .
F11 C36 F11' 85(2) . .
F10' C36 F11' 87(2) . .
C35 C36 F11' 107.8(17) . .
F12 C36 F12' 29(2) . .
F10 C36 F12' 120(2) . .
F11 C36 F12' 92.4(18) . .
F10' C36 F12' 71(2) . .
C35 C36 F12' 99.2(19) . .
F11' C36 F12' 150(2) . .
O5 C37 O6 130.3(10) . .
O5 C37 C38 115.5(9) . .
O6 C37 C38 114.1(8) . .
F9' C38 F7 122(3) . .
F9' C38 F8 78(2) . .
F7 C38 F8 107.9(12) . .
F9' C38 F9 34(2) . .
F7 C38 F9 101.6(13) . .
F8 C38 F9 110.5(12) . .
F9' C38 C37 114(2) . .
F7 C38 C37 115.8(9) . .
F8 C38 C37 112.7(10) . .
F9 C38 C37 107.7(11) . .
O3 C39 O4 126.4(11) . .
O3 C39 C40 117.0(11) . .
O4 C39 C40 116.5(11) . .
F4 C40 F6 111.1(15) . .
F4 C40 F5 115.1(18) . .
F6 C40 F5 77.7(16) . .
F4 C40 F6' 133.1(14) . .
F6 C40 F6' 43.1(12) . .
F5 C40 F6' 38.1(12) . .
F4 C40 F4' 83.3(15) . .
F6 C40 F4' 44.7(13) . .
F5 C40 F4' 121.4(18) . .
F6' C40 F4' 87.6(16) . .
F4 C40 F5' 88.9(16) . .
F6 C40 F5' 115.5(17) . .
F5 C40 F5' 39.9(13) . .
F6' C40 F5' 77.9(15) . .
F4' C40 F5' 151.6(16) . .
F4 C40 C39 117.5(11) . .
F6 C40 C39 117.3(15) . .
F5 C40 C39 111.8(14) . .
F6' C40 C39 109.3(13) . .
F4' C40 C39 105.1(14) . .
F5' C40 C39 102.8(13) . .
C19 N1 C20 104.6(8) . .
C19 N1 Ag1 128.4(7) . .
C20 N1 Ag1 127.0(6) . .
C19 N2 C21 107.5(8) . .
C19 N2 C22 127.1(9) . .
C21 N2 C22 125.4(8) . .
C32 N3 C30 106.7(8) . .
C32 N3 C29 125.7(9) . .
C30 N3 C29 127.5(8) . .
C32 N4 C31 104.7(8) . .
C32 N4 Ag2 126.9(7) . .
C31 N4 Ag2 128.2(7) . .
C34 O1 Ag3 117.4(6) . .
C34 O2 Ag5 123.1(6) . .
C39 O3 Ag6 119.6(8) . .
C39 O3 Ag6' 122.5(9) . .
Ag6 O3 Ag6' 14.19(16) . .
C39 O4 Ag4 126.4(9) . .
C37 O5 Ag4 119.8(7) . .
C37 O6 Ag6' 139.1(7) . .
C37 O6 Ag6 126.2(6) . .
Ag6' O6 Ag6 14.33(18) . .
C35 O7 Ag3 125.0(8) . .
C35 O8 Ag5 120.9(7) . .
F6 F4' C40 56.2(16) . .
F6' F5 F5' 151(4) . .
F6' F5 C40 72(2) . .
F5' F5 C40 79(2) . .
F6' F5 F6 29.5(18) . .
F5' F5 F6 125(3) . .
C40 F5 F6 48.8(12) . .
F5 F6' F6 124(3) . .
F5 F6' C40 70(2) . .
F6 F6' C40 62.6(17) . .
F6' F6 F4' 153(3) . .
F6' F6 C40 74(2) . .
F4' F6 C40 79(2) . .
F6' F6 F5 26.7(16) . .
F4' F6 F5 131(2) . .
C40 F6 F5 53.5(13) . .
C38 F8 F9' 49.0(17) . .
F9' F9 C38 64(4) . .
F9 F9' C38 82(4) . .
F9 F9' F8 132(5) . .
C38 F9' F8 53.3(19) . .
C36 F10 F12 42.5(14) . .
C36 F12 F10 46.5(16) . .
C1 Ag1 N1 176.0(3) . .
C1 Ag1 Ag4 57.2(2) . 2_575
N1 Ag1 Ag4 118.9(2) . 2_575
C1 Ag1 Ag4 59.3(2) . .
N1 Ag1 Ag4 119.2(2) . .
Ag4 Ag1 Ag4 61.72(3) 2_575 .
C1 Ag1 Ag3 54.4(2) . .
N1 Ag1 Ag3 129.0(2) . .
Ag4 Ag1 Ag3 104.18(3) 2_575 .
Ag4 Ag1 Ag3 104.16(3) . .
C1 Ag1 Ag6 53.1(2) . .
N1 Ag1 Ag6 129.8(2) . .
Ag4 Ag1 Ag6 102.48(5) 2_575 .
Ag4 Ag1 Ag6 56.84(5) . .
Ag3 Ag1 Ag6 56.03(5) . .
C10 Ag2 N4 174.6(3) . .
C10 Ag2 Ag6' 53.7(3) . .
N4 Ag2 Ag6' 131.3(3) . .
C10 Ag2 Ag5 59.5(2) . .
N4 Ag2 Ag5 115.1(2) . .
Ag6' Ag2 Ag5 108.90(15) . .
C10 Ag2 Ag6 54.6(2) . .
N4 Ag2 Ag6 129.8(2) . .
Ag6' Ag2 Ag6 10.81(16) . .
Ag5 Ag2 Ag6 104.43(5) . .
C10 Ag2 Ag5 54.4(2) . 2_576
N4 Ag2 Ag5 123.1(2) . 2_576
Ag6' Ag2 Ag5 97.37(18) . 2_576
Ag5 Ag2 Ag5 57.63(3) . 2_576
Ag6 Ag2 Ag5 103.51(5) . 2_576
C10 Ag2 Ag3 47.3(2) . .
N4 Ag2 Ag3 131.1(2) . .
Ag6' Ag2 Ag3 62.53(14) . .
Ag5 Ag2 Ag3 55.73(3) . .
Ag6 Ag2 Ag3 53.91(4) . .
Ag5 Ag2 Ag3 93.54(3) 2_576 .
O7 Ag3 O1 89.0(3) . .
O7 Ag3 C1 115.3(3) . .
O1 Ag3 C1 107.2(3) . .
O7 Ag3 C10 111.4(3) . .
O1 Ag3 C10 125.3(3) . .
C1 Ag3 C10 108.0(3) . .
O7 Ag3 Ag6 148.0(2) . .
O1 Ag3 Ag6 122.9(2) . .
C1 Ag3 Ag6 56.9(2) . .
C10 Ag3 Ag6 54.2(2) . .
O7 Ag3 Ag1 132.8(2) . .
O1 Ag3 Ag1 68.2(2) . .
C1 Ag3 Ag1 44.3(2) . .
C10 Ag3 Ag1 115.5(2) . .
Ag6 Ag3 Ag1 66.57(4) . .
O7 Ag3 Ag5 77.5(2) . .
O1 Ag3 Ag5 81.87(18) . .
C1 Ag3 Ag5 163.8(2) . .
C10 Ag3 Ag5 56.5(2) . .
Ag6 Ag3 Ag5 106.97(5) . .
Ag1 Ag3 Ag5 134.33(4) . .
O7 Ag3 Ag6' 145.1(3) . .
O1 Ag3 Ag6' 125.1(3) . .
C1 Ag3 Ag6' 65.5(2) . .
C10 Ag3 Ag6' 45.3(2) . .
Ag6 Ag3 Ag6' 9.01(13) . .
Ag1 Ag3 Ag6' 74.27(15) . .
Ag5 Ag3 Ag6' 98.31(12) . .
O7 Ag3 Ag2 132.4(2) . .
O1 Ag3 Ag2 90.51(19) . .
C1 Ag3 Ag2 110.2(2) . .
C10 Ag3 Ag2 38.1(2) . .
Ag6 Ag3 Ag2 57.11(4) . .
Ag1 Ag3 Ag2 90.17(3) . .
Ag5 Ag3 Ag2 55.33(3) . .
Ag6' Ag3 Ag2 50.58(12) . .
O4 Ag4 O5 95.9(5) . .
O4 Ag4 C1 111.1(3) . 2_575
O5 Ag4 C1 109.9(3) . 2_575
O4 Ag4 C1 122.4(4) . .
O5 Ag4 C1 109.0(3) . .
C1 Ag4 C1 107.8(2) 2_575 .
O4 Ag4 Ag1 141.5(3) . 2_575
O5 Ag4 Ag1 74.4(2) . 2_575
C1 Ag4 Ag1 44.3(2) 2_575 2_575
C1 Ag4 Ag1 95.8(2) . 2_575
O4 Ag4 Ag1 90.0(4) . .
O5 Ag4 Ag1 147.7(2) . .
C1 Ag4 Ag1 97.3(2) 2_575 .
C1 Ag4 Ag1 43.8(2) . .
Ag1 Ag4 Ag1 118.28(3) 2_575 .
O4 Ag4 Ag6 78.3(2) . .
O5 Ag4 Ag6 83.74(19) . .
C1 Ag4 Ag6 161.8(2) 2_575 .
C1 Ag4 Ag6 55.09(19) . .
Ag1 Ag4 Ag6 135.22(6) 2_575 .
Ag1 Ag4 Ag6 66.40(5) . .
O4 Ag4 Ag4 139.6(4) . 2_575
O5 Ag4 Ag4 124.4(2) . 2_575
C1 Ag4 Ag4 55.1(2) 2_575 2_575
C1 Ag4 Ag4 52.62(19) . 2_575
Ag1 Ag4 Ag4 59.31(3) 2_575 2_575
Ag1 Ag4 Ag4 58.97(3) . 2_575
Ag6 Ag4 Ag4 107.44(6) . 2_575
O4 Ag4 Ag6' 74.0(3) . .
O5 Ag4 Ag6' 78.8(2) . .
C1 Ag4 Ag6' 168.8(2) 2_575 .
C1 Ag4 Ag6' 61.9(2) . .
Ag1 Ag4 Ag6' 136.67(15) 2_575 .
Ag1 Ag4 Ag6' 72.41(14) . .
Ag6 Ag4 Ag6' 7.06(15) . .
Ag4 Ag4 Ag6' 114.37(13) 2_575 .
O8 Ag5 O2 94.7(3) . .
O8 Ag5 C10 105.5(3) . 2_576
O2 Ag5 C10 116.4(3) . 2_576
O8 Ag5 C10 121.6(3) . .
O2 Ag5 C10 107.0(3) . .
C10 Ag5 C10 111.1(2) 2_576 .
O8 Ag5 Ag5 134.9(3) . 2_576
O2 Ag5 Ag5 130.34(17) . 2_576
C10 Ag5 Ag5 57.8(2) 2_576 2_576
C10 Ag5 Ag5 53.33(19) . 2_576
O8 Ag5 Ag2 151.3(3) . .
O2 Ag5 Ag2 73.75(18) . .
C10 Ag5 Ag2 103.1(2) 2_576 .
C10 Ag5 Ag2 43.2(2) . .
Ag5 Ag5 Ag2 62.26(3) 2_576 .
O8 Ag5 Ag3 83.0(3) . .
O2 Ag5 Ag3 77.37(18) . .
C10 Ag5 Ag3 162.4(2) 2_576 .
C10 Ag5 Ag3 52.10(19) . .
Ag5 Ag5 Ag3 105.21(4) 2_576 .
Ag2 Ag5 Ag3 68.93(3) . .
O8 Ag5 Ag2 79.3(3) . 2_576
O2 Ag5 Ag2 153.11(18) . 2_576
C10 Ag5 Ag2 43.0(2) 2_576 2_576
C10 Ag5 Ag2 98.27(19) . 2_576
Ag5 Ag5 Ag2 60.11(3) 2_576 2_576
Ag2 Ag5 Ag2 122.37(3) . 2_576
Ag3 Ag5 Ag2 127.05(3) . 2_576
Ag6' Ag6 O6 65.9(10) . .
Ag6' Ag6 O3 85.2(11) . .
O6 Ag6 O3 107.3(4) . .
Ag6' Ag6 C10 66.1(9) . .
O6 Ag6 C10 114.1(3) . .
O3 Ag6 C10 110.8(3) . .
Ag6' Ag6 C1 163.6(11) . .
O6 Ag6 C1 110.5(3) . .
O3 Ag6 C1 110.8(4) . .
C10 Ag6 C1 103.3(3) . .
Ag6' Ag6 Ag3 120.0(9) . .
O6 Ag6 Ag3 142.1(2) . .
O3 Ag6 Ag3 110.4(4) . .
C10 Ag6 Ag3 54.0(2) . .
C1 Ag6 Ag3 52.21(19) . .
Ag6' Ag6 Ag4 134.8(10) . .
O6 Ag6 Ag4 79.0(2) . .
O3 Ag6 Ag4 78.7(3) . .
C10 Ag6 Ag4 158.8(2) . .
C1 Ag6 Ag4 55.57(19) . .
Ag3 Ag6 Ag4 105.25(5) . .
Ag6' Ag6 Ag2 64.7(10) . .
O6 Ag6 Ag2 130.6(2) . .
O3 Ag6 Ag2 67.8(2) . .
C10 Ag6 Ag2 43.0(2) . .
C1 Ag6 Ag2 117.0(2) . .
Ag3 Ag6 Ag2 68.98(6) . .
Ag4 Ag6 Ag2 140.17(8) . .
Ag6' Ag6 Ag1 152.5(11) . .
O6 Ag6 Ag1 135.4(2) . .
O3 Ag6 Ag1 72.3(4) . .
C10 Ag6 Ag1 106.8(2) . .
C1 Ag6 Ag1 40.3(2) . .
Ag3 Ag6 Ag1 57.40(4) . .
Ag4 Ag6 Ag1 56.76(4) . .
Ag2 Ag6 Ag1 91.72(6) . .
Ag6 Ag6' O6 99.7(10) . .
Ag6 Ag6' C10 100.5(10) . .
O6 Ag6' C10 129.4(5) . .
Ag6 Ag6' O3 80.6(11) . .
O6 Ag6' O3 112.5(5) . .
C10 Ag6' O3 116.3(5) . .
Ag6 Ag6' Ag2 104.5(11) . .
O6 Ag6' Ag2 155.7(4) . .
C10 Ag6' Ag2 46.5(3) . .
O3 Ag6' Ag2 71.3(3) . .
Ag6 Ag6' Ag3 51.0(9) . .
O6 Ag6' Ag3 132.4(4) . .
C10 Ag6' Ag3 49.6(3) . .
O3 Ag6' Ag3 99.8(5) . .
Ag2 Ag6' Ag3 66.89(17) . .
Ag6 Ag6' Ag4 38.1(8) . .
O6 Ag6' Ag4 71.6(3) . .
C10 Ag6' Ag4 138.5(4) . .
O3 Ag6' Ag4 69.7(3) . .
Ag2 Ag6' Ag4 129.2(3) . .
Ag3 Ag6' Ag4 89.18(17) . .
O3W O8W O11W 44(5) 1_645 1_645
O3W O8W O5W 81(5) 1_645 2_575
O11W O8W O5W 38(4) 1_645 2_575
O12W O1W O2W 80(10) 2_476 2_476
O12W O1W O6W 54(10) 2_476 1_546
O2W O1W O6W 72(10) 2_476 1_546
O12W O1W O4W 100(10) 2_476 2_476
O2W O1W O4W 27(8) 2_476 2_476
O6W O1W O4W 98(10) 1_546 2_476
O1W O2W O4W 127(10) 2_476 .
O1W O2W O12W 45(10) 2_476 .
O4W O2W O12W 148(10) . .
O1W O2W O6W 66(10) 2_476 2_485
O4W O2W O6W 163(10) . 2_485
O12W O2W O6W 49(4) . 2_485
O2W O4W O13W 171(10) . .
O2W O4W O7W 108(10) . 1_455
O13W O4W O7W 68(7) . 1_455
O2W O4W O1W 26(8) . 2_476
O13W O4W O1W 148(10) . 2_476
O7W O4W O1W 121(9) 1_455 2_476
O8W O3W O11W 95(9) 1_465 .
O8W O3W O5W 66(5) 1_465 2_485
O11W O3W O5W 29(6) . 2_485
O12W O6W O1W 39(7) 2_485 1_564
O12W O6W O2W 55(4) 2_485 2_485
O1W O6W O2W 42(6) 1_564 2_485
O12W O6W O14W 71(6) 2_485 2_485
O1W O6W O14W 110(9) 1_564 2_485
O2W O6W O14W 108(5) 2_485 2_485
O4W O7W O13W 52(5) 1_655 1_655
O11W O5W O8W 61(7) 2_485 2_575
O11W O5W O3W 29(6) 2_485 2_485
O8W O5W O3W 32(2) 2_575 2_485
O1W O12W O6W 86(10) 2_476 2_485
O1W O12W O2W 55(10) 2_476 .
O6W O12W O2W 75(5) 2_485 .
O1W O12W O14W 153(10) 2_476 .
O6W O12W O14W 67(5) 2_485 .
O2W O12W O14W 118(7) . .
O4W O13W O7W 60(6) . 1_455
O6W O14W O12W 42(4) 2_485 .
O6W O14W O15W 94(6) 2_485 .
O12W O14W O15W 124(7) . .
O11W O15W O14W 95(6) . .
O3W O11W O5W 122(10) . 2_485
O3W O11W O8W 41(6) . 1_465
O5W O11W O8W 81(8) 2_485 1_465
O3W O11W O15W 108(10) . .
O5W O11W O15W 115(10) 2_485 .
O8W O11W O15W 130(7) 1_465 .
F5 F5' C40 61(2) . .

loop_
_geom_bond_atom_site_label_1
_geom_bond_atom_site_label_2
_geom_bond_distance
_geom_bond_site_symmetry_2
C1 C2 1.225(13) .
C1 Ag1 2.072(9) .
C1 Ag3 2.414(8) .
C1 Ag4 2.492(8) 2_575
C1 Ag6 2.558(9) .
C1 Ag4 2.573(9) .
C2 C3 1.439(13) .
C3 C8 1.421(13) .
C3 C4 1.425(14) .
C4 C5 1.331(16) .
C4 H4 0.9300 .
C5 C6 1.409(18) .
C5 H5 0.9300 .
C6 C7 1.372(18) .
C6 H6 0.9300 .
C7 C8 1.381(15) .
C7 H7 0.9300 .
C8 C9 1.516(16) .
C9 H9A 0.9600 .
C9 H9B 0.9600 .
C9 H9C 0.9600 .
C10 C11 1.249(13) .
C10 Ag2 2.064(9) .
C10 Ag6' 2.294(11) .
C10 Ag3 2.459(9) .
C10 Ag5 2.462(8) 2_576
C10 Ag6 2.467(9) .
C10 Ag5 2.597(9) .
C11 C12 1.440(13) .
C12 C13 1.382(13) .
C12 C17 1.442(13) .
C13 C14 1.392(14) .
C13 H13 0.9300 .
C14 C15 1.378(16) .
C14 H14 0.9300 .
C15 C16 1.376(17) .
C15 H15 0.9300 .
C16 C17 1.405(14) .
C16 H16 0.9300 .
C17 C18 1.475(15) .
C18 H18A 0.9600 .
C18 H18B 0.9600 .
C18 H18C 0.9600 .
C19 N1 1.286(14) .
C19 N2 1.330(13) .
C19 H19 0.9300 .
C20 C21 1.374(14) .
C20 N1 1.399(13) .
C20 H20 0.9300 .
C21 N2 1.362(13) .
C21 H21 0.9300 .
C22 N2 1.490(12) .
C22 C23 1.548(14) .
C22 H22A 0.9700 .
C22 H22B 0.9700 .
C23 C24 1.347(15) .
C23 C28 1.391(13) .
C24 C25 1.395(17) .
C24 H24 0.9300 .
C25 C26 1.377(16) .
C25 H25 0.9300 .
C26 C27 1.386(14) .
C26 H26 0.9300 .
C27 C28 1.393(14) .
C27 C29 1.531(14) .
C28 H28 0.9300 .
C29 N3 1.441(13) .
C29 H29A 0.9700 .
C29 H29B 0.9700 .
C30 C31 1.286(17) .
C30 N3 1.382(14) .
C30 H30 0.9300 .
C31 N4 1.398(14) .
C31 H31 0.9300 .
C32 N4 1.316(12) .
C32 N3 1.339(12) .
C32 H32 0.9300 .
C33 F2 1.298(13) .
C33 F3 1.327(13) .
C33 F1 1.338(13) .
C33 C34 1.580(13) .
C34 O2 1.224(11) .
C34 O1 1.248(12) .
C35 O7 1.234(14) .
C35 O8 1.265(16) .
C35 C36 1.46(2) .
C36 F12 1.17(3) .
C36 F10 1.26(2) .
C36 F11 1.29(2) .
C36 F10' 1.41(4) .
C36 F11' 1.57(4) .
C36 F12' 1.65(4) .
C37 O5 1.213(12) .
C37 O6 1.253(12) .
C37 C38 1.536(14) .
C38 F9' 1.25(5) .
C38 F7 1.298(15) .
C38 F8 1.325(15) .
C38 F9 1.370(19) .
C39 O3 1.190(14) .
C39 O4 1.207(14) .
C39 C40 1.553(16) .
C40 F4 1.224(17) .
C40 F6 1.25(2) .
C40 F5 1.34(3) .
C40 F6' 1.36(2) .
C40 F4' 1.48(3) .
C40 F5' 1.51(3) .
N1 Ag1 2.093(8) .
N4 Ag2 2.114(8) .
O1 Ag3 2.355(7) .
O2 Ag5 2.330(7) .
O3 Ag6 2.340(10) .
O3 Ag6' 2.363(14) .
O4 Ag4 2.259(10) .
O5 Ag4 2.332(8) .
O6 Ag6' 2.144(11) .
O6 Ag6 2.314(8) .
O7 Ag3 2.315(8) .
O8 Ag5 2.284(9) .
F4' F6 1.06(3) .
F5 F6' 0.88(3) .
F5 F5' 0.98(3) .
F5 F6 1.63(3) .
F6' F6 0.96(3) .
F8 F9' 1.62(5) .
F9 F9' 0.78(4) .
F10 F12 1.74(4) .
Ag1 Ag4 2.9059(11) 2_575
Ag1 Ag4 2.9160(11) .
Ag1 Ag3 2.9331(10) .
Ag1 Ag6 3.1948(19) .
Ag2 Ag6' 2.801(7) .
Ag2 Ag5 2.9399(13) .
Ag2 Ag6 3.001(2) .
Ag2 Ag5 3.0011(10) 2_576
Ag2 Ag3 3.3355(12) .
Ag3 Ag6 2.888(2) .
Ag3 Ag5 2.9540(12) .
Ag3 Ag6' 3.217(7) .
Ag4 C1 2.492(8) 2_575
Ag4 Ag1 2.9059(11) 2_575
Ag4 Ag6 2.919(2) .
Ag4 Ag4 2.9864(15) 2_575
Ag4 Ag6' 3.354(7) .
Ag5 C10 2.462(8) 2_576
Ag5 Ag5 2.8641(16) 2_576
Ag5 Ag2 3.0011(10) 2_576
Ag6 Ag6' 0.581(7) .
O9W O10W 1.46(2) 2_576
O10W O9W 1.46(2) 2_576
O8W O3W 0.89(6) 1_645
O8W O11W 1.34(10) 1_645
O8W O5W 1.52(7) 2_575
O1W O12W 0.79(14) 2_476
O1W O2W 0.92(14) 2_476
O1W O6W 1.24(14) 1_546
O1W O4W 1.67(16) 2_476
O2W O1W 0.92(14) 2_476
O2W O4W 0.95(10) .
O2W O12W 1.10(8) .
O2W O6W 1.29(8) 2_485
O4W O13W 1.20(11) .
O4W O7W 1.32(10) 1_455
O4W O1W 1.67(16) 2_476
O3W O8W 0.89(6) 1_465
O3W O11W 0.93(9) .
O3W O5W 1.64(8) 2_485
O6W O12W 1.01(6) 2_485
O6W O1W 1.24(14) 1_564
O6W O2W 1.29(8) 2_485
O6W O14W 1.40(10) 2_485
O7W O4W 1.32(10) 1_655
O7W O13W 1.42(8) 1_655
O5W O11W 0.94(9) 2_485
O5W O8W 1.52(7) 2_575
O5W O3W 1.64(8) 2_485
O12W O1W 0.79(14) 2_476
O12W O6W 1.01(6) 2_485
O12W O14W 1.44(10) .
O13W O7W 1.42(7) 1_455
O14W O6W 1.40(10) 2_485
O14W O15W 1.66(11) .
O15W O11W 1.48(9) .
O11W O5W 0.94(9) 2_485
O11W O8W 1.34(10) 1_465
